data_1004129
loop_
_publ_author_name
'Trehoux, J'
'Abraham, F'
'Thomas, D'

_publ_section_title
;
Synthese et caracterisation de nouvelles phases du diagramme (K ou Na)-
Bi-O
;
_journal_coden_ASTM MRBUAC
_journal_name_full 'Materials Research Bulletin'
_journal_page_first 1235
_journal_page_last 1243
_journal_paper_doi 10.1016/0025-5408(82)90158-1
_journal_volume 17
_journal_year 1982
_chemical_formula_structural 'K (Bi O3) (H2 O).25'
_chemical_formula_sum 'Bi H0.5 K O3.25'
_chemical_name_systematic 'Potassium catena-bismuthate 0.25-hydrate'
_space_group_IT_number 201
_symmetry_cell_setting cubic
_symmetry_space_group_name_Hall 'P 2 2 3 -1n'
_symmetry_space_group_name_H-M 'P n -3 :1'
_cell_angle_alpha 90
_cell_angle_beta 90
_cell_angle_gamma 90
_cell_formula_units_Z 12
_cell_length_a 10.035(15)
_cell_length_b 10.035
_cell_length_c 10.035
_cell_volume 1010.5
_exptl_crystal_density_meas 5.72
_refine_ls_R_factor_all 0.08
_cod_original_sg_symbol_H-M 'P n -3 S'
_cod_original_formula_sum 'H.5 Bi K O3.25'
_cod_database_code 1004129

loop_
_symmetry_equiv_pos_as_xyz
x,y,z
x,-y,-z
-x,y,-z
-x,-y,z
y,z,x
-y,-z,x
y,-z,-x
-y,z,-x
z,x,y
-z,x,-y
-z,-x,y
z,-x,-y
1/2-x,1/2-y,1/2-z
1/2-x,1/2+y,1/2+z
1/2+x,1/2-y,1/2+z
1/2+x,1/2+y,1/2-z
1/2-y,1/2-z,1/2-x
1/2+y,1/2+z,1/2-x
1/2-y,1/2+z,1/2+x
1/2+y,1/2-z,1/2+x
1/2-z,1/2-x,1/2-y
1/2+z,1/2-x,1/2+y
1/2+z,1/2+x,1/2-y
1/2-z,1/2+x,1/2+y

loop_
_atom_site_label
_atom_site_type_symbol
_atom_site_symmetry_multiplicity
_atom_site_Wyckoff_symbol
_atom_site_fract_x
_atom_site_fract_y
_atom_site_fract_z
_atom_site_occupancy
_atom_site_attached_hydrogens
_atom_site_calc_flag
K1 K1+ 4 c 0.75 0.75 0.75 1. 0 d
K2 K1+ 8 e 0.14 0.14 0.14 1. 0 d
Bi1 Bi5+ 12 g 0.333 0.5 0. 1. 0 d
O1 O2- 12 f 0.365 0. 0. 1. 0 d
O2 O2- 24 h 0.29 0. 0.33 1. 0 d
O3 O2- 24 h -1. -1. -1. 0.125 2 dum
H1 H1+ 24 h -1. -1. -1. 0.25 0 dum

loop_
_atom_type_symbol
_atom_type_oxidation_number
K1+ 1.000
Bi5+ 5.000
O2- -2.000
H1+ 1.000
